data_2020496
loop_
_publ_author_name
'Bern\`es, Sylvain'
'Mel\'endez, Francisco J.'
'Torrens, Hugo'

_publ_section_title
;
 <i>Cis</i>--<i>trans</i> isomerism in a square-planar platinum(II)
 complex bearing bulky fluorinated phosphane ligands
;
_journal_coeditor_code LY3024
_journal_issue 4
_journal_name_full 'Acta Crystallographica Section C'
_journal_page_first 268
_journal_page_last 273
_journal_paper_doi 10.1107/S2053229616003132
_journal_volume 72
_journal_year 2016
_chemical_formula_iupac '[Pt (C6 H F4 S)2 (C18 H10 F5 P1)2]'
_chemical_formula_moiety 'C48 H22 F18 P2 Pt S2'
_chemical_formula_sum 'C48 H22 F18 P2 Pt S2'
_chemical_formula_weight 1261.80
_chemical_name_systematic
Bis[(pentafluorophenyl)diphenylphosphane-\k<i>P</i>]bis(2,3,5,6-tetrafluorophenylthiolato-\k<i>S</i>)platinum(II)
_space_group_crystal_system orthorhombic
_space_group_IT_number 61
_space_group_name_Hall '-P 2ac 2ab'
_space_group_name_H-M_alt 'P b c a'
_symmetry_space_group_name_Hall '-P 2ac 2ab'
_symmetry_space_group_name_H-M 'P b c a'
_atom_sites_solution_hydrogens geom
_atom_sites_solution_primary direct
_atom_sites_solution_secondary difmap
_audit_creation_method SHELXL-2014/7
_cell_angle_alpha 90
_cell_angle_beta 90
_cell_angle_gamma 90
_cell_formula_units_Z 8
_cell_length_a 20.348(3)
_cell_length_b 19.511(2)
_cell_length_c 22.6059(18)
_cell_measurement_reflns_used 84
_cell_measurement_temperature 298.0(10)
_cell_measurement_theta_max 13.02
_cell_measurement_theta_min 3.39
_cell_volume 8974.8(18)
_computing_cell_refinement
;
XSCANS (Bruker, 1997)
;
_computing_data_collection
;
XSCANS (Bruker, 1997)
;
_computing_data_reduction
;
XSCANS (Bruker, 1997)
;
_computing_molecular_graphics
;
SHELXTL (Sheldrick, 2008)
;
_computing_publication_material
;
SHELXL2014 (Sheldrick, 2015)
;
_computing_structure_refinement
;
SHELXL2014 (Sheldrick, 2015)
;
_computing_structure_solution
;
SHELXS97 (Sheldrick, 2008)
;
_diffrn_ambient_temperature 298.0(10)
_diffrn_measured_fraction_theta_full 0.995
_diffrn_measured_fraction_theta_max 0.995
_diffrn_measurement_device_type 'Bruker P4'
_diffrn_measurement_method '\w scans'
_diffrn_radiation_monochromator graphite
_diffrn_radiation_type MoK\a
_diffrn_radiation_wavelength 0.71073
_diffrn_reflns_av_R_equivalents 0.0489
_diffrn_reflns_limit_h_max 1
_diffrn_reflns_limit_h_min -24
_diffrn_reflns_limit_k_max 4
_diffrn_reflns_limit_k_min -23
_diffrn_reflns_limit_l_max 26
_diffrn_reflns_limit_l_min -1
_diffrn_reflns_number 10953
_diffrn_reflns_theta_full 24.999
_diffrn_reflns_theta_max 24.999
_diffrn_reflns_theta_min 2.002
_diffrn_standards_decay_% 1
_diffrn_standards_interval_count 97
_diffrn_standards_number 3
_exptl_absorpt_coefficient_mu 3.403
_exptl_absorpt_correction_T_max 0.33884
_exptl_absorpt_correction_T_min 0.20029
_exptl_absorpt_correction_type psi-scan
_exptl_absorpt_process_details
;
(XSCANS; Bruker, 1997)
;
_exptl_crystal_colour yellow
_exptl_crystal_density_diffrn 1.868
_exptl_crystal_description plate
_exptl_crystal_F_000 4896
_exptl_crystal_size_max 0.65
_exptl_crystal_size_mid 0.26
_exptl_crystal_size_min 0.08
_refine_diff_density_max 1.730
_refine_diff_density_min -2.063
_refine_ls_extinction_method none
_refine_ls_goodness_of_fit_ref 1.014
_refine_ls_hydrogen_treatment constr
_refine_ls_matrix_type full
_refine_ls_number_constraints 0
_refine_ls_number_parameters 640
_refine_ls_number_reflns 7858
_refine_ls_number_restraints 0
_refine_ls_restrained_S_all 1.014
_refine_ls_R_factor_all 0.1028
_refine_ls_R_factor_gt 0.0552
_refine_ls_shift/su_max 0.002
_refine_ls_shift/su_mean 0.000
_refine_ls_structure_factor_coef Fsqd
_refine_ls_weighting_details 'w=1/[\s^2^(Fo^2^)+(0.0758P)^2^+28.3359P] where P=(Fo^2^+2Fc^2^)/3'
_refine_ls_weighting_scheme calc
_refine_ls_wR_factor_gt 0.1278
_refine_ls_wR_factor_ref 0.1545
_reflns_number_gt 4829
_reflns_number_total 7858
_reflns_threshold_expression 'I > 2\s(I)'
_cod_data_source_file ly3024sup1.cif
_cod_data_source_block cis
_cod_original_cell_volume 8974.7(17)
_cod_database_code 2020496

loop_
_space_group_symop_operation_xyz
'x, y, z'
'-x+1/2, -y, z+1/2'
'-x, y+1/2, -z+1/2'
'x+1/2, -y+1/2, -z'
'-x, -y, -z'
'x-1/2, y, -z-1/2'
'x, -y-1/2, z-1/2'
'-x-1/2, y-1/2, z'

loop_
_atom_site_type_symbol
_atom_site_label
_atom_site_fract_x
_atom_site_fract_y
_atom_site_fract_z
_atom_site_U_iso_or_equiv
_atom_site_adp_type
_atom_site_calc_flag
_atom_site_occupancy
Pt Pt1 0.26305(2) 0.32364(2) 0.50273(2) 0.03623(14) Uani d 1
S S1 0.15478(13) 0.35885(15) 0.52803(10) 0.0550(7) Uani d 1
S S2 0.29034(13) 0.31330(13) 0.60341(9) 0.0468(6) Uani d 1
P P1 0.37043(12) 0.28949(12) 0.49139(10) 0.0413(5) Uani d 1
P P2 0.22397(12) 0.31423(12) 0.40789(9) 0.0392(5) Uani d 1
C C1 0.1419(5) 0.3411(5) 0.6032(4) 0.049(2) Uani d 1
C C2 0.1361(5) 0.2751(5) 0.6260(4) 0.052(2) Uani d 1
F F2 0.1439(3) 0.2211(3) 0.5893(2) 0.0713(17) Uani d 1
C C3 0.1280(5) 0.2630(5) 0.6860(4) 0.051(2) Uani d 1
F F3 0.1270(3) 0.1965(3) 0.7042(3) 0.0726(17) Uani d 1
C C4 0.1207(5) 0.3157(6) 0.7255(4) 0.057(3) Uani d 1
H H4A 0.1142 0.3074 0.7655 0.069 Uiso calc 1
C C5 0.1234(6) 0.3803(6) 0.7040(4) 0.064(3) Uani d 1
F F5 0.1163(4) 0.4329(3) 0.7414(3) 0.094(2) Uani d 1
C C6 0.1341(5) 0.3927(5) 0.6453(4) 0.050(2) Uani d 1
F F6 0.1396(3) 0.4591(3) 0.6282(3) 0.0753(18) Uani d 1
C C7 0.3001(5) 0.3947(5) 0.6347(4) 0.052(2) Uani d 1
C C8 0.3125(6) 0.3967(7) 0.6951(5) 0.075(3) Uani d 1
F F8 0.3159(5) 0.3371(5) 0.7252(3) 0.119(3) Uani d 1
C C9 0.3247(8) 0.4561(9) 0.7238(5) 0.102(5) Uani d 1
F F9 0.3368(7) 0.4541(6) 0.7826(4) 0.193(6) Uani d 1
C C10 0.3241(8) 0.5183(8) 0.6959(7) 0.104(5) Uani d 1
H H10A 0.3329 0.5589 0.7160 0.125 Uiso calc 1
C C11 0.3102(6) 0.5176(6) 0.6378(6) 0.079(4) Uani d 1
F F11 0.3085(4) 0.5774(4) 0.6063(4) 0.117(3) Uani d 1
C C12 0.2994(5) 0.4586(5) 0.6075(5) 0.059(3) Uani d 1
F F12 0.2867(4) 0.4635(3) 0.5484(3) 0.0784(19) Uani d 1
C C13 0.4221(4) 0.3448(5) 0.5380(4) 0.044(2) Uani d 1
C C14 0.4516(5) 0.3260(6) 0.5908(5) 0.062(3) Uani d 1
F F14 0.4503(3) 0.2616(3) 0.6104(3) 0.0717(18) Uani d 1
C C15 0.4809(5) 0.3732(6) 0.6289(5) 0.062(3) Uani d 1
F F15 0.5071(4) 0.3522(4) 0.6802(3) 0.102(3) Uani d 1
C C16 0.4810(5) 0.4416(6) 0.6142(5) 0.066(3) Uani d 1
F F16 0.5095(4) 0.4873(4) 0.6506(4) 0.102(3) Uani d 1
C C17 0.4532(5) 0.4624(5) 0.5622(5) 0.057(3) Uani d 1
F F17 0.4529(3) 0.5290(3) 0.5481(3) 0.0813(19) Uani d 1
C C18 0.4253(5) 0.4147(5) 0.5264(4) 0.050(2) Uani d 1
F F18 0.3962(3) 0.4391(3) 0.4758(2) 0.0571(14) Uani d 1
C C19 0.3851(5) 0.2014(5) 0.5145(4) 0.043(2) Uani d 1
C C20 0.3359(6) 0.1593(5) 0.5321(5) 0.068(3) Uani d 1
H H20A 0.2937 0.1768 0.5371 0.081 Uiso calc 1
C C21 0.3478(7) 0.0907(6) 0.5429(5) 0.082(4) Uani d 1
H H21A 0.3140 0.0619 0.5552 0.099 Uiso calc 1
C C22 0.4121(7) 0.0648(6) 0.5351(5) 0.080(4) Uani d 1
H H22A 0.4207 0.0186 0.5416 0.096 Uiso calc 1
C C23 0.4614(6) 0.1078(6) 0.5179(5) 0.068(3) Uani d 1
H H23A 0.5039 0.0909 0.5137 0.081 Uiso calc 1
C C24 0.4493(6) 0.1743(5) 0.5070(4) 0.059(3) Uani d 1
H H24B 0.4832 0.2028 0.4946 0.070 Uiso calc 1
C C25 0.4118(5) 0.2879(4) 0.4200(4) 0.043(2) Uani d 1
C C26 0.3930(5) 0.2365(5) 0.3816(4) 0.055(3) Uani d 1
H H26B 0.3618 0.2046 0.3935 0.066 Uiso calc 1
C C27 0.4205(6) 0.2318(6) 0.3247(5) 0.072(3) Uani d 1
H H27A 0.4070 0.1977 0.2987 0.087 Uiso calc 1
C C28 0.4677(7) 0.2784(7) 0.3081(5) 0.081(4) Uani d 1
H H28A 0.4852 0.2763 0.2702 0.097 Uiso calc 1
C C29 0.4889(6) 0.3271(7) 0.3458(6) 0.079(4) Uani d 1
H H29A 0.5217 0.3573 0.3339 0.095 Uiso calc 1
C C30 0.4624(5) 0.3328(5) 0.4024(5) 0.066(3) Uani d 1
H H30A 0.4780 0.3660 0.4284 0.079 Uiso calc 1
C C31 0.1518(4) 0.3691(5) 0.3918(4) 0.041(2) Uani d 1
C C32 0.1571(5) 0.4378(6) 0.4037(4) 0.054(3) Uani d 1
F F32 0.2117(3) 0.4642(3) 0.4288(3) 0.0704(16) Uani d 1
C C33 0.1096(6) 0.4858(6) 0.3878(4) 0.063(3) Uani d 1
F F33 0.1189(4) 0.5523(4) 0.3988(3) 0.092(2) Uani d 1
C C34 0.0540(6) 0.4630(7) 0.3592(5) 0.076(4) Uani d 1
F F34 0.0078(4) 0.5082(4) 0.3440(4) 0.125(3) Uani d 1
C C35 0.0466(5) 0.3949(7) 0.3476(5) 0.068(3) Uani d 1
F F35 -0.0071(3) 0.3726(5) 0.3192(3) 0.115(3) Uani d 1
C C36 0.0949(5) 0.3498(6) 0.3626(4) 0.060(3) Uani d 1
F F36 0.0857(3) 0.2837(4) 0.3474(3) 0.0768(19) Uani d 1
C C37 0.1969(4) 0.2253(5) 0.4026(4) 0.044(2) Uani d 1
C C38 0.1514(5) 0.2021(6) 0.4433(5) 0.065(3) Uani d 1
H H38A 0.1316 0.2334 0.4687 0.078 Uiso calc 1
C C39 0.1349(7) 0.1345(7) 0.4473(6) 0.089(4) Uani d 1
H H39A 0.1041 0.1196 0.4748 0.106 Uiso calc 1
C C40 0.1651(8) 0.0882(7) 0.4092(7) 0.099(5) Uani d 1
H H40A 0.1545 0.0419 0.4118 0.119 Uiso calc 1
C C41 0.2093(7) 0.1087(6) 0.3686(6) 0.088(4) Uani d 1
H H41A 0.2279 0.0770 0.3428 0.105 Uiso calc 1
C C42 0.2273(5) 0.1779(5) 0.3652(4) 0.056(3) Uani d 1
H H42A 0.2591 0.1921 0.3384 0.067 Uiso calc 1
C C43 0.2708(4) 0.3379(5) 0.3423(4) 0.043(2) Uani d 1
C C44 0.2544(5) 0.3149(5) 0.2866(4) 0.050(2) Uani d 1
H H44A 0.2211 0.2825 0.2826 0.060 Uiso calc 1
C C45 0.2860(6) 0.3387(6) 0.2369(4) 0.063(3) Uani d 1
H H45A 0.2764 0.3207 0.1998 0.075 Uiso calc 1
C C46 0.3330(5) 0.3904(6) 0.2436(5) 0.067(3) Uani d 1
H H46A 0.3542 0.4078 0.2104 0.080 Uiso calc 1
C C47 0.3480(5) 0.4155(6) 0.2976(5) 0.067(3) Uani d 1
H H47A 0.3795 0.4498 0.3013 0.080 Uiso calc 1
C C48 0.3168(5) 0.3903(5) 0.3473(4) 0.052(2) Uani d 1
H H48A 0.3266 0.4085 0.3843 0.062 Uiso calc 1

loop_
_atom_site_aniso_label
_atom_site_aniso_U_11
_atom_site_aniso_U_22
_atom_site_aniso_U_33
_atom_site_aniso_U_12
_atom_site_aniso_U_13
_atom_site_aniso_U_23
Pt1 0.0366(2) 0.0371(2) 0.03498(19) -0.00151(15) -0.00225(14) 0.00068(15)
S1 0.0498(15) 0.0742(18) 0.0411(12) 0.0151(14) 0.0052(11) 0.0123(12)
S2 0.0508(14) 0.0511(15) 0.0385(11) -0.0005(12) -0.0058(10) 0.0047(10)
P1 0.0386(13) 0.0376(13) 0.0476(13) -0.0030(11) -0.0040(10) 0.0017(11)
P2 0.0414(14) 0.0416(13) 0.0346(11) -0.0047(11) -0.0030(9) -0.0009(10)
C1 0.042(6) 0.066(7) 0.039(5) 0.005(5) 0.008(4) -0.004(5)
C2 0.056(7) 0.044(6) 0.055(6) 0.009(5) 0.004(5) -0.005(5)
F2 0.094(5) 0.058(4) 0.062(3) 0.004(4) 0.005(3) -0.006(3)
C3 0.051(6) 0.044(6) 0.056(6) -0.006(5) 0.000(5) 0.015(5)
F3 0.076(4) 0.064(4) 0.078(4) -0.004(3) -0.007(3) 0.016(3)
C4 0.061(7) 0.072(8) 0.039(5) 0.001(6) 0.004(5) -0.005(5)
C5 0.088(9) 0.052(7) 0.053(6) 0.008(6) 0.011(6) -0.006(5)
F5 0.135(7) 0.082(5) 0.063(4) 0.013(5) 0.016(4) -0.020(4)
C6 0.055(6) 0.042(6) 0.053(6) 0.000(5) 0.012(5) 0.008(5)
F6 0.100(5) 0.059(4) 0.067(4) 0.010(4) 0.010(3) 0.003(3)
C7 0.049(6) 0.064(7) 0.042(5) 0.002(5) 0.001(4) -0.005(5)
C8 0.092(9) 0.081(9) 0.052(6) -0.010(8) -0.014(6) -0.011(6)
F8 0.173(9) 0.133(7) 0.050(4) -0.028(6) -0.032(5) 0.014(4)
C9 0.137(14) 0.117(12) 0.053(7) -0.020(11) -0.024(8) -0.029(8)
F9 0.291(15) 0.221(11) 0.067(5) -0.069(11) -0.047(7) -0.045(6)
C10 0.113(12) 0.101(12) 0.099(11) -0.004(10) -0.021(9) -0.057(10)
C11 0.078(9) 0.049(8) 0.109(10) -0.002(7) -0.005(7) -0.012(7)
F11 0.127(7) 0.063(5) 0.161(8) -0.003(5) -0.021(6) -0.030(5)
C12 0.061(7) 0.047(6) 0.068(7) 0.001(5) -0.013(5) -0.010(5)
F12 0.105(5) 0.057(4) 0.073(4) -0.002(4) -0.015(4) 0.000(3)
C13 0.028(5) 0.049(6) 0.056(5) -0.004(4) -0.006(4) 0.003(4)
C14 0.052(7) 0.054(7) 0.080(7) 0.003(6) -0.015(6) 0.006(6)
F14 0.075(4) 0.061(4) 0.079(4) 0.011(3) -0.032(3) 0.006(3)
C15 0.052(7) 0.068(8) 0.065(6) -0.006(6) -0.023(5) 0.000(6)
F15 0.113(6) 0.104(6) 0.088(5) 0.002(5) -0.060(4) -0.003(4)
C16 0.048(6) 0.072(8) 0.079(7) -0.013(6) -0.006(6) -0.022(6)
F16 0.098(6) 0.091(5) 0.117(6) -0.023(5) -0.047(4) -0.034(4)
C17 0.046(6) 0.046(6) 0.079(7) -0.008(5) -0.008(5) -0.001(5)
F17 0.090(5) 0.054(4) 0.100(5) -0.017(4) -0.008(4) -0.005(3)
C18 0.038(5) 0.052(6) 0.059(6) -0.006(5) -0.010(5) 0.010(5)
F18 0.058(4) 0.048(3) 0.065(3) -0.001(3) -0.002(3) 0.009(3)
C19 0.049(6) 0.040(5) 0.040(4) -0.004(5) -0.003(4) 0.001(4)
C20 0.075(8) 0.046(7) 0.082(8) -0.014(6) 0.012(6) 0.007(6)
C21 0.114(11) 0.043(7) 0.090(9) -0.018(7) 0.017(8) 0.015(6)
C22 0.111(11) 0.054(8) 0.075(8) 0.024(8) 0.007(8) 0.015(6)
C23 0.073(8) 0.061(8) 0.070(7) 0.027(7) -0.007(6) 0.003(6)
C24 0.051(6) 0.049(6) 0.077(7) 0.007(5) -0.009(5) 0.005(6)
C25 0.044(6) 0.033(5) 0.053(5) -0.003(5) -0.007(4) 0.004(4)
C26 0.045(6) 0.055(7) 0.065(6) -0.003(5) -0.008(5) -0.003(5)
C27 0.073(8) 0.080(9) 0.064(7) 0.005(7) -0.014(6) -0.023(6)
C28 0.085(10) 0.091(10) 0.066(7) 0.014(8) 0.016(7) -0.006(7)
C29 0.065(8) 0.076(9) 0.096(9) 0.003(7) 0.038(7) 0.015(8)
C30 0.055(7) 0.051(7) 0.092(8) -0.003(6) 0.008(6) 0.003(6)
C31 0.036(5) 0.048(6) 0.039(5) -0.002(5) 0.006(4) 0.002(4)
C32 0.060(7) 0.067(7) 0.035(5) -0.001(6) -0.001(5) 0.005(5)
F32 0.082(4) 0.054(4) 0.075(4) -0.004(4) -0.004(3) 0.002(3)
C33 0.074(9) 0.062(8) 0.054(6) 0.013(7) 0.016(6) 0.012(5)
F33 0.118(6) 0.075(5) 0.083(4) 0.030(4) 0.012(4) 0.014(4)
C34 0.062(8) 0.092(10) 0.073(7) 0.036(8) 0.011(6) 0.026(7)
F34 0.100(6) 0.143(8) 0.133(7) 0.068(6) -0.001(5) 0.036(6)
C35 0.044(7) 0.098(10) 0.063(6) 0.007(7) -0.007(5) 0.010(7)
F35 0.066(5) 0.165(8) 0.115(6) 0.024(5) -0.033(4) -0.012(6)
C36 0.059(7) 0.074(8) 0.045(5) -0.005(7) -0.002(5) 0.001(5)
F36 0.051(4) 0.096(5) 0.083(4) -0.012(4) -0.019(3) -0.013(4)
C37 0.037(5) 0.047(6) 0.049(5) -0.011(5) -0.010(4) 0.006(4)
C38 0.066(7) 0.060(7) 0.068(7) -0.023(6) -0.005(6) 0.000(6)
C39 0.099(11) 0.081(10) 0.087(9) -0.031(9) 0.010(8) 0.010(8)
C40 0.101(12) 0.060(9) 0.137(13) -0.021(9) -0.014(10) 0.014(9)
C41 0.087(10) 0.049(7) 0.126(12) -0.003(7) -0.021(9) -0.017(8)
C42 0.061(7) 0.052(6) 0.056(6) 0.004(6) -0.012(5) -0.006(5)
C43 0.038(6) 0.050(6) 0.041(5) 0.002(5) -0.006(4) -0.001(4)
C44 0.049(6) 0.056(6) 0.045(5) 0.001(5) -0.002(4) 0.000(4)
C45 0.076(8) 0.075(8) 0.037(5) 0.013(7) 0.007(5) -0.001(5)
C46 0.061(7) 0.083(8) 0.056(6) -0.008(7) 0.007(5) 0.027(6)
C47 0.056(7) 0.077(8) 0.067(7) -0.012(6) 0.000(5) 0.014(6)
C48 0.053(6) 0.052(6) 0.050(5) 0.003(5) -0.013(5) 0.004(5)

loop_
_atom_type_symbol
_atom_type_description
_atom_type_scat_dispersion_real
_atom_type_scat_dispersion_imag
_atom_type_scat_source
C C 0.0033 0.0016 'International Tables Vol C Tables 4.2.6.8 and 6.1.1.4'
H H 0.0000 0.0000 'International Tables Vol C Tables 4.2.6.8 and 6.1.1.4'
F F 0.0171 0.0103 'International Tables Vol C Tables 4.2.6.8 and 6.1.1.4'
P P 0.1023 0.0942 'International Tables Vol C Tables 4.2.6.8 and 6.1.1.4'
S S 0.1246 0.1234 'International Tables Vol C Tables 4.2.6.8 and 6.1.1.4'
Pt Pt -1.7033 8.3905 'International Tables Vol C Tables 4.2.6.8 and 6.1.1.4'

loop_
_geom_angle_atom_site_label_1
_geom_angle_atom_site_label_2
_geom_angle_atom_site_label_3
_geom_angle
P2 Pt1 P1 101.66(8)
P2 Pt1 S2 168.40(9)
P1 Pt1 S2 81.87(8)
P2 Pt1 S1 85.80(8)
P1 Pt1 S1 172.47(8)
S2 Pt1 S1 90.61(8)
C1 S1 Pt1 108.3(3)
C7 S2 Pt1 109.9(3)
C25 P1 C19 99.4(4)
C25 P1 C13 104.6(4)
C19 P1 C13 107.2(4)
C25 P1 Pt1 122.9(3)
C19 P1 Pt1 113.4(3)
C13 P1 Pt1 108.0(3)
C43 P2 C37 110.2(4)
C43 P2 C31 96.2(4)
C37 P2 C31 107.3(4)
C43 P2 Pt1 124.0(3)
C37 P2 Pt1 104.0(3)
C31 P2 Pt1 114.3(3)
C2 C1 C6 113.9(8)
C2 C1 S1 123.6(7)
C6 C1 S1 122.4(8)
F2 C2 C3 118.8(9)
F2 C2 C1 119.0(8)
C3 C2 C1 122.0(9)
F3 C3 C4 121.1(9)
F3 C3 C2 117.4(9)
C4 C3 C2 121.5(9)
C5 C4 C3 117.5(9)
C5 C4 H4A 121.2
C3 C4 H4A 121.2
F5 C5 C4 119.0(9)
F5 C5 C6 119.6(10)
C4 C5 C6 121.4(9)
F6 C6 C5 117.4(9)
F6 C6 C1 119.0(8)
C5 C6 C1 123.5(9)
C8 C7 C12 114.2(10)
C8 C7 S2 116.4(8)
C12 C7 S2 129.4(7)
F8 C8 C9 119.2(11)
F8 C8 C7 118.7(10)
C9 C8 C7 122.0(12)
C8 C9 F9 118.6(15)
C8 C9 C10 122.5(11)
F9 C9 C10 118.8(14)
C11 C10 C9 116.3(12)
C11 C10 H10A 121.8
C9 C10 H10A 121.8
C10 C11 C12 122.5(13)
C10 C11 F11 120.3(12)
C12 C11 F11 117.1(12)
C11 C12 F12 117.8(10)
C11 C12 C7 122.4(10)
F12 C12 C7 119.8(9)
C14 C13 C18 113.8(9)
C14 C13 P1 125.9(8)
C18 C13 P1 119.6(7)
F14 C14 C13 121.8(9)
F14 C14 C15 115.2(9)
C13 C14 C15 122.9(10)
F15 C15 C16 120.3(10)
F15 C15 C14 120.2(10)
C16 C15 C14 119.5(10)
F16 C16 C17 120.4(11)
F16 C16 C15 119.8(10)
C17 C16 C15 119.7(10)
F17 C17 C18 121.5(9)
F17 C17 C16 119.7(10)
C18 C17 C16 118.8(10)
C17 C18 F18 116.1(9)
C17 C18 C13 125.4(9)
F18 C18 C13 118.5(8)
C20 C19 C24 119.3(10)
C20 C19 P1 122.4(8)
C24 C19 P1 117.9(7)
C19 C20 C21 120.6(12)
C19 C20 H20A 119.7
C21 C20 H20A 119.7
C20 C21 C22 119.1(12)
C20 C21 H21A 120.5
C22 C21 H21A 120.5
C23 C22 C21 119.8(11)
C23 C22 H22A 120.1
C21 C22 H22A 120.1
C24 C23 C22 120.7(12)
C24 C23 H23A 119.6
C22 C23 H23A 119.6
C23 C24 C19 120.5(11)
C23 C24 H24B 119.8
C19 C24 H24B 119.8
C26 C25 C30 118.4(9)
C26 C25 P1 116.2(7)
C30 C25 P1 125.4(8)
C25 C26 C27 120.8(10)
C25 C26 H26B 119.6
C27 C26 H26B 119.6
C28 C27 C26 119.0(10)
C28 C27 H27A 120.5
C26 C27 H27A 120.5
C29 C28 C27 121.2(11)
C29 C28 H28A 119.4
C27 C28 H28A 119.4
C28 C29 C30 120.8(12)
C28 C29 H29A 119.6
C30 C29 H29A 119.6
C29 C30 C25 119.6(11)
C29 C30 H30A 120.2
C25 C30 H30A 120.2
C32 C31 C36 115.2(10)
C32 C31 P2 117.6(8)
C36 C31 P2 126.8(8)
F32 C32 C31 121.3(9)
F32 C32 C33 115.1(10)
C31 C32 C33 123.4(11)
F33 C33 C34 121.1(11)
F33 C33 C32 120.4(11)
C34 C33 C32 118.4(11)
F34 C34 C35 121.1(13)
F34 C34 C33 119.2(13)
C35 C34 C33 119.7(11)
F35 C35 C36 119.9(12)
F35 C35 C34 119.8(12)
C36 C35 C34 120.2(11)
F36 C36 C35 117.0(10)
F36 C36 C31 119.9(10)
C35 C36 C31 123.1(11)
C38 C37 C42 118.9(9)
C38 C37 P2 117.9(8)
C42 C37 P2 122.5(7)
C39 C38 C37 121.6(11)
C39 C38 H38A 119.2
C37 C38 H38A 119.2
C38 C39 C40 118.6(12)
C38 C39 H39A 120.7
C40 C39 H39A 120.7
C41 C40 C39 121.6(13)
C41 C40 H40A 119.2
C39 C40 H40A 119.2
C40 C41 C42 119.9(13)
C40 C41 H41A 120.0
C42 C41 H41A 120.0
C37 C42 C41 119.4(11)
C37 C42 H42A 120.3
C41 C42 H42A 120.3
C44 C43 C48 118.5(9)
C44 C43 P2 122.3(7)
C48 C43 P2 118.2(7)
C45 C44 C43 121.5(10)
C45 C44 H44A 119.2
C43 C44 H44A 119.2
C44 C45 C46 118.4(9)
C44 C45 H45A 120.8
C46 C45 H45A 120.8
C47 C46 C45 120.9(9)
C47 C46 H46A 119.6
C45 C46 H46A 119.6
C46 C47 C48 120.2(10)
C46 C47 H47A 119.9
C48 C47 H47A 119.9
C47 C48 C43 120.3(9)
C47 C48 H48A 119.9
C43 C48 H48A 119.9

loop_
_geom_bond_atom_site_label_1
_geom_bond_atom_site_label_2
_geom_bond_distance
Pt1 P2 2.294(2)
Pt1 P1 2.299(2)
Pt1 S2 2.352(2)
Pt1 S1 2.377(3)
S1 C1 1.753(9)
S2 C7 1.749(10)
P1 C25 1.821(9)
P1 C19 1.821(9)
P1 C13 1.840(9)
P2 C43 1.822(9)
P2 C37 1.825(9)
P2 C31 1.853(9)
C1 C2 1.393(13)
C1 C6 1.394(13)
C2 F2 1.349(10)
C2 C3 1.386(13)
C3 F3 1.362(10)
C3 C4 1.370(13)
C4 C5 1.350(13)
C4 H4A 0.9300
C5 F5 1.337(11)
C5 C6 1.368(13)
C6 F6 1.355(11)
C7 C8 1.390(13)
C7 C12 1.391(14)
C8 F8 1.350(13)
C8 C9 1.351(17)
C9 F9 1.352(14)
C9 C10 1.368(19)
C10 C11 1.343(17)
C10 H10A 0.9300
C11 C12 1.358(15)
C11 F11 1.366(14)
C12 F12 1.363(11)
C13 C14 1.385(13)
C13 C18 1.390(13)
C14 F14 1.333(11)
C14 C15 1.394(14)
C15 F15 1.340(11)
C15 C16 1.375(15)
C16 F16 1.346(11)
C16 C17 1.368(14)
C17 F17 1.337(11)
C17 C18 1.358(13)
C18 F18 1.372(10)
C19 C20 1.354(14)
C19 C24 1.419(15)
C20 C21 1.383(15)
C20 H20A 0.9300
C21 C22 1.413(17)
C21 H21A 0.9300
C22 C23 1.365(16)
C22 H22A 0.9300
C23 C24 1.344(14)
C23 H23A 0.9300
C24 H24B 0.9300
C25 C26 1.380(12)
C25 C30 1.408(13)
C26 C27 1.405(14)
C26 H26B 0.9300
C27 C28 1.374(16)
C27 H27A 0.9300
C28 C29 1.347(17)
C28 H28A 0.9300
C29 C30 1.393(15)
C29 H29A 0.9300
C30 H30A 0.9300
C31 C32 1.373(13)
C31 C36 1.384(13)
C32 F32 1.349(11)
C32 C33 1.392(15)
C33 F33 1.336(13)
C33 C34 1.376(17)
C34 F34 1.334(12)
C34 C35 1.364(17)
C35 F35 1.340(12)
C35 C36 1.361(15)
C36 F36 1.348(12)
C37 C38 1.383(13)
C37 C42 1.396(13)
C38 C39 1.365(16)
C38 H38A 0.9300
C39 C40 1.392(18)
C39 H39A 0.9300
C40 C41 1.346(18)
C40 H40A 0.9300
C41 C42 1.400(15)
C41 H41A 0.9300
C42 H42A 0.9300
C43 C44 1.377(12)
C43 C48 1.391(13)
C44 C45 1.376(13)
C44 H44A 0.9300
C45 C46 1.399(14)
C45 H45A 0.9300
C46 C47 1.350(14)
C46 H46A 0.9300
C47 C48 1.382(13)
C47 H47A 0.9300
C48 H48A 0.9300

loop_
_geom_hbond_atom_site_label_D
_geom_hbond_atom_site_label_H
_geom_hbond_atom_site_label_A
_geom_hbond_site_symmetry_A
_geom_hbond_distance_DH
_geom_hbond_distance_HA
_geom_hbond_distance_DA
_geom_hbond_angle_DHA
_geom_hbond_publ_flag
C4 H4A F36 7_566 0.93 2.63 3.444(12) 146.6 n
C30 H30A F17 5_666 0.93 2.54 3.391(13) 151.9 n
C30 H30A F18 . 0.93 2.44 2.979(12) 116.9 n
C38 H38A S1 . 0.93 2.83 3.608(12) 141.9 n
C48 H48A F18 . 0.93 2.58 3.457(11) 158.1 n

loop_
_geom_torsion_atom_site_label_1
_geom_torsion_atom_site_label_2
_geom_torsion_atom_site_label_3
_geom_torsion_atom_site_label_4
_geom_torsion
Pt1 S1 C1 C2 -69.7(9)
Pt1 S1 C1 C6 112.7(8)
C6 C1 C2 F2 -178.9(9)
S1 C1 C2 F2 3.3(14)
C6 C1 C2 C3 -4.3(15)
S1 C1 C2 C3 177.9(8)
F2 C2 C3 F3 -1.4(14)
C1 C2 C3 F3 -176.1(9)
F2 C2 C3 C4 179.2(9)
C1 C2 C3 C4 4.6(16)
F3 C3 C4 C5 179.0(10)
C2 C3 C4 C5 -1.7(16)
C3 C4 C5 F5 179.8(10)
C3 C4 C5 C6 -1.0(18)
F5 C5 C6 F6 2.7(16)
C4 C5 C6 F6 -176.5(10)
F5 C5 C6 C1 -179.8(10)
C4 C5 C6 C1 1.1(18)
C2 C1 C6 F6 179.1(9)
S1 C1 C6 F6 -3.1(14)
C2 C1 C6 C5 1.6(15)
S1 C1 C6 C5 179.4(9)
Pt1 S2 C7 C8 176.3(8)
Pt1 S2 C7 C12 -6.1(11)
C12 C7 C8 F8 -178.2(11)
S2 C7 C8 F8 -0.2(16)
C12 C7 C8 C9 -1.9(19)
S2 C7 C8 C9 176.1(12)
F8 C8 C9 F9 -3(2)
C7 C8 C9 F9 -179.5(13)
F8 C8 C9 C10 178.0(15)
C7 C8 C9 C10 2(3)
C8 C9 C10 C11 0(3)
F9 C9 C10 C11 -178.4(14)
C9 C10 C11 C12 -2(2)
C9 C10 C11 F11 -180.0(14)
C10 C11 C12 F12 -179.0(12)
F11 C11 C12 F12 -1.2(17)
C10 C11 C12 C7 2(2)
F11 C11 C12 C7 179.8(10)
C8 C7 C12 C11 0.1(17)
S2 C7 C12 C11 -177.6(9)
C8 C7 C12 F12 -178.9(10)
S2 C7 C12 F12 3.5(16)
C25 P1 C13 C14 -121.6(9)
C19 P1 C13 C14 -16.7(10)
Pt1 P1 C13 C14 105.8(9)
C25 P1 C13 C18 69.3(9)
C19 P1 C13 C18 174.1(8)
Pt1 P1 C13 C18 -63.3(8)
C18 C13 C14 F14 176.6(9)
P1 C13 C14 F14 7.0(15)
C18 C13 C14 C15 0.7(16)
P1 C13 C14 C15 -169.0(9)
F14 C14 C15 F15 2.0(16)
C13 C14 C15 F15 178.2(10)
F14 C14 C15 C16 -176.0(10)
C13 C14 C15 C16 0.2(18)
F15 C15 C16 F16 2.4(18)
C14 C15 C16 F16 -179.6(10)
F15 C15 C16 C17 -179.0(10)
C14 C15 C16 C17 -1.0(18)
F16 C16 C17 F17 -1.8(16)
C15 C16 C17 F17 179.6(10)
F16 C16 C17 C18 179.4(10)
C15 C16 C17 C18 0.9(17)
F17 C17 C18 F18 -1.1(15)
C16 C17 C18 F18 177.7(9)
F17 C17 C18 C13 -178.6(10)
C16 C17 C18 C13 0.2(17)
C14 C13 C18 C17 -0.9(15)
P1 C13 C18 C17 169.5(8)
C14 C13 C18 F18 -178.4(8)
P1 C13 C18 F18 -8.0(13)
C25 P1 C19 C20 -127.4(9)
C13 P1 C19 C20 124.0(9)
Pt1 P1 C19 C20 4.8(9)
C25 P1 C19 C24 45.3(8)
C13 P1 C19 C24 -63.3(8)
Pt1 P1 C19 C24 177.5(6)
C24 C19 C20 C21 0.1(16)
P1 C19 C20 C21 172.6(9)
C19 C20 C21 C22 -0.2(18)
C20 C21 C22 C23 0.9(19)
C21 C22 C23 C24 -1.5(18)
C22 C23 C24 C19 1.4(16)
C20 C19 C24 C23 -0.6(15)
P1 C19 C24 C23 -173.5(8)
C19 P1 C25 C26 53.1(8)
C13 P1 C25 C26 163.8(7)
Pt1 P1 C25 C26 -72.8(8)
C19 P1 C25 C30 -124.3(9)
C13 P1 C25 C30 -13.6(10)
Pt1 P1 C25 C30 109.8(8)
C30 C25 C26 C27 -4.2(15)
P1 C25 C26 C27 178.2(8)
C25 C26 C27 C28 1.4(16)
C26 C27 C28 C29 1.7(19)
C27 C28 C29 C30 -2(2)
C28 C29 C30 C25 -1.2(18)
C26 C25 C30 C29 4.2(15)
P1 C25 C30 C29 -178.5(8)
C43 P2 C31 C32 -78.3(7)
C37 P2 C31 C32 168.3(7)
Pt1 P2 C31 C32 53.5(7)
C43 P2 C31 C36 93.8(8)
C37 P2 C31 C36 -19.6(9)
Pt1 P2 C31 C36 -134.4(7)
C36 C31 C32 F32 -175.9(8)
P2 C31 C32 F32 -2.9(12)
C36 C31 C32 C33 -0.4(14)
P2 C31 C32 C33 172.6(7)
F32 C32 C33 F33 -1.7(13)
C31 C32 C33 F33 -177.5(9)
F32 C32 C33 C34 176.7(9)
C31 C32 C33 C34 0.9(15)
F33 C33 C34 F34 -2.0(16)
C32 C33 C34 F34 179.6(9)
F33 C33 C34 C35 178.7(10)
C32 C33 C34 C35 0.3(16)
F34 C34 C35 F35 1.6(18)
C33 C34 C35 F35 -179.2(9)
F34 C34 C35 C36 178.7(10)
C33 C34 C35 C36 -2.0(17)
F35 C35 C36 F36 0.1(15)
C34 C35 C36 F36 -177.0(10)
F35 C35 C36 C31 179.8(9)
C34 C35 C36 C31 2.7(17)
C32 C31 C36 F36 178.3(8)
P2 C31 C36 F36 6.0(13)
C32 C31 C36 C35 -1.4(14)
P2 C31 C36 C35 -173.7(8)
C43 P2 C37 C38 -169.1(7)
C31 P2 C37 C38 -65.4(8)
Pt1 P2 C37 C38 56.1(8)
C43 P2 C37 C42 20.7(9)
C31 P2 C37 C42 124.4(8)
Pt1 P2 C37 C42 -114.1(7)
C42 C37 C38 C39 -1.0(15)
P2 C37 C38 C39 -171.5(9)
C37 C38 C39 C40 0.2(19)
C38 C39 C40 C41 -1(2)
C39 C40 C41 C42 2(2)
C38 C37 C42 C41 2.2(14)
P2 C37 C42 C41 172.3(8)
C40 C41 C42 C37 -2.6(18)
C37 P2 C43 C44 37.8(9)
C31 P2 C43 C44 -73.3(8)
Pt1 P2 C43 C44 161.7(6)
C37 P2 C43 C48 -154.2(7)
C31 P2 C43 C48 94.8(8)
Pt1 P2 C43 C48 -30.2(9)
C48 C43 C44 C45 5.2(14)
P2 C43 C44 C45 173.2(8)
C43 C44 C45 C46 -4.0(15)
C44 C45 C46 C47 1.4(16)
C45 C46 C47 C48 -0.3(17)
C46 C47 C48 C43 1.6(16)
C44 C43 C48 C47 -4.0(14)
P2 C43 C48 C47 -172.5(8)

_cod_database_fobs_code 2020496
